data_7025360
loop_
_publ_author_name
'Karadas, Ferdi'
'Avendano, Carolina'
'Hilfiger, Matthew G.'
'Prosvirin, Andrey V.'
'Dunbar, Kim R.'

_publ_section_title
;
 Use of a rhenium cyanide nanomagnet as a building block for new clusters
 and extended networks.
;
_journal_issue 20
_journal_name_full 'Dalton transactions (Cambridge, England : 2003)'
_journal_page_first 4968
_journal_page_last 4977
_journal_paper_doi 10.1039/b927242a
_journal_volume 39
_journal_year 2010
_chemical_formula_sum 'C192 H159 Cl10 Mn4 N24 O0 P11 Re4'
_chemical_formula_weight 4462.16
_chemical_name_common 'ReMn dca'
_chemical_name_systematic
;
?
;
_space_group_IT_number 14
_symmetry_cell_setting monoclinic
_symmetry_space_group_name_Hall '-P 2yn'
_symmetry_space_group_name_H-M 'P 1 21/n 1'
_atom_sites_solution_hydrogens geom
_atom_sites_solution_primary direct
_atom_sites_solution_secondary difmap
_audit_creation_method SHELXL-97
_cell_angle_alpha 90.00
_cell_angle_beta 108.033(4)
_cell_angle_gamma 90.00
_cell_formula_units_Z 4
_cell_length_a 25.262(8)
_cell_length_b 24.985(8)
_cell_length_c 32.556(11)
_cell_measurement_temperature 296(2)
_cell_volume 19539(11)
_computing_cell_refinement 'SMART V5.625 (Bruker, 2000)'
_computing_data_collection 'SMART V5.625 (Bruker, 2000)'
_computing_data_reduction 'SAINT V6.32 (Bruker, 2001)'
_computing_molecular_graphics 'X-Seed (Barbour, 2001)'
_computing_publication_material 'SHELXL-97 (Sheldrick, 1997)'
_computing_structure_refinement 'SHELXL-97 (Sheldrick, 1997)'
_computing_structure_solution 'SHELXS-97 (Sheldrick, 1997)'
_diffrn_ambient_temperature 110(2)
_diffrn_measured_fraction_theta_full 0.963
_diffrn_measured_fraction_theta_max 0.963
_diffrn_radiation_monochromator graphite
_diffrn_radiation_source 'fine-focus sealed tube'
_diffrn_radiation_type MoK\a
_diffrn_radiation_wavelength 0.71073
_diffrn_reflns_av_R_equivalents 0.1786
_diffrn_reflns_av_sigmaI/netI 0.2084
_diffrn_reflns_limit_h_max 31
_diffrn_reflns_limit_h_min -31
_diffrn_reflns_limit_k_max 31
_diffrn_reflns_limit_k_min -31
_diffrn_reflns_limit_l_max 40
_diffrn_reflns_limit_l_min -40
_diffrn_reflns_number 199864
_diffrn_reflns_theta_full 26.95
_diffrn_reflns_theta_max 26.95
_diffrn_reflns_theta_min 1.47
_exptl_absorpt_coefficient_mu 3.000
_exptl_absorpt_correction_type multi-scan
_exptl_absorpt_process_details 'SADABS v2.03 (Bruker, 2003)'
_exptl_crystal_colour red
_exptl_crystal_density_diffrn 1.517
_exptl_crystal_density_method 'not measured'
_exptl_crystal_description plate
_exptl_crystal_F_000 8856
_exptl_crystal_size_max .19
_exptl_crystal_size_mid .12
_exptl_crystal_size_min .06
_platon_squeeze_details ' ?'
_refine_diff_density_max 13.946
_refine_diff_density_min -3.522
_refine_diff_density_rms 0.418
_refine_ls_extinction_method none
_refine_ls_goodness_of_fit_ref 1.271
_refine_ls_hydrogen_treatment constr
_refine_ls_matrix_type full
_refine_ls_number_parameters 1087
_refine_ls_number_reflns 40888
_refine_ls_number_restraints 4
_refine_ls_restrained_S_all 1.271
_refine_ls_R_factor_all 0.2618
_refine_ls_R_factor_gt 0.1648
_refine_ls_shift/su_max 0.187
_refine_ls_shift/su_mean 0.035
_refine_ls_structure_factor_coef Fsqd
_refine_ls_weighting_details 'calc w=1/[\s^2^(Fo^2^)+(0.2000P)^2^+0.0000P] where P=(Fo^2^+2Fc^2^)/3'
_refine_ls_weighting_scheme calc
_refine_ls_wR_factor_gt 0.4142
_refine_ls_wR_factor_ref 0.4539
_reflns_number_gt 16822
_reflns_number_total 40888
_reflns_threshold_expression >2sigma(I)
_cod_data_source_file b927242a.txt
_cod_data_source_block c:\compound4
_cod_depositor_comments
;
The following automatic conversions were performed:

'_symmetry_cell_setting' value 'Monoclinic' changed to 'monoclinic'
according to /home/saulius/struct/CIF-dictionaries/cif_core.dic
dictionary named 'cif_core.dic' version 2.4.2 from 2011-04-26.

Automatic conversion script
Id: cif_fix_values 1891 2012-01-12 08:04:46Z andrius 

The following automatic conversions were performed:

'_refine_ls_hydrogen_treatment' value 'constrained' was replaced with
the value 'constr' as specified in the replacement file
'src/cod-tools/trunk/data/replacement-values/replacement_values.lst'.

Automatic conversion script
Id: cif_fix_values 5376 2017-05-30 11:51:03Z andrius 
;
_cod_original_sg_symbol_H-M P2(1)/n
_cod_database_code 7025360

loop_
_symmetry_equiv_pos_as_xyz
'x, y, z'
'-x+1/2, y+1/2, -z+1/2'
'-x, -y, -z'
'x-1/2, -y-1/2, z-1/2'

loop_
_atom_site_label
_atom_site_type_symbol
_atom_site_fract_x
_atom_site_fract_y
_atom_site_fract_z
_atom_site_U_iso_or_equiv
_atom_site_adp_type
_atom_site_occupancy
_atom_site_symmetry_multiplicity
_atom_site_calc_flag
_atom_site_refinement_flags
Re1 Re 0.43300(4) 0.04480(4) 0.14689(3) 0.0327(3) Uani 1 1 d .
Re2 Re 0.44668(5) 0.36312(4) 0.18883(3) 0.0376(3) Uani 1 1 d .
Re3 Re 0.44352(5) 0.16585(4) 0.37664(3) 0.0429(3) Uani 1 1 d .
Re4 Re 0.71513(4) 0.18333(4) 0.30115(3) 0.0383(3) Uani 1 1 d .
Mn5 Mn 0.56080(15) 0.04492(16) 0.30669(10) 0.0368(9) Uani 1 1 d .
Mn6 Mn 0.34102(15) 0.19391(15) 0.21345(11) 0.0366(9) Uani 1 1 d .
Mn7 Mn 0.57357(15) 0.30805(15) 0.34148(11) 0.0366(9) Uani 1 1 d .
Mn8 Mn 0.56428(16) 0.20926(15) 0.15233(12) 0.0402(9) Uani 1 1 d .
P9 P 0.3724(3) -0.0304(3) 0.14776(19) 0.0336(14) Uani 1 1 d .
P10 P 0.4829(3) -0.0196(3) 0.11728(18) 0.0344(14) Uani 1 1 d .
P11 P 0.7697(3) 0.1692(3) 0.3757(2) 0.0360(15) Uani 1 1 d .
P12 P 0.4978(3) 0.1475(3) 0.45070(19) 0.0376(15) Uani 1 1 d .
P13 P 0.5058(3) 0.4380(3) 0.1839(2) 0.0429(17) Uani 1 1 d .
P14 P 0.7801(3) 0.2540(3) 0.2993(2) 0.0407(16) Uani 1 1 d .
P15 P 0.3807(3) 0.0951(3) 0.3824(2) 0.0422(16) Uani 1 1 d .
P17 P 0.3755(2) 0.0637(3) 0.07381(18) 0.0317(14) Uani 1 1 d .
P18 P 0.3909(3) 0.4276(3) 0.2130(2) 0.0400(16) Uani 1 1 d .
P19 P 0.3904(3) 0.2268(3) 0.4065(2) 0.0513(19) Uani 1 1 d .
P20 P 0.3930(3) 0.3860(3) 0.1157(2) 0.052(2) Uani 1 1 d .
C2 C 0.3936(11) 0.1864(11) 0.3095(9) 0.045(6) Uiso 1 1 d .
C3 C 0.4845(8) 0.0364(8) 0.2092(7) 0.023(5) Uiso 1 1 d .
C5 C 0.4831(10) 0.1103(10) 0.1436(8) 0.038(6) Uiso 1 1 d .
C19 C 0.4180(7) 0.3458(6) 0.1965(5) 0.000(3) Uiso 1 1 d .
C20 C 0.6630(10) 0.1923(9) 0.2368(8) 0.037(6) Uiso 1 1 d .
C21 C 0.6836(7) 0.2043(7) 0.3099(5) 0.010(4) Uiso 1 1 d .
C25 C 0.4985(9) 0.3070(9) 0.1742(7) 0.028(5) Uiso 1 1 d .
C29 C 0.4074(7) 0.0625(6) 0.1581(5) 0.000(3) Uiso 1 1 d .
C32 C 0.5002(9) 0.2241(9) 0.3708(7) 0.027(5) Uiso 1 1 d .
C34 C 0.4869(9) 0.1118(8) 0.3491(7) 0.026(5) Uiso 1 1 d .
N44 N 0.6246(8) 0.0963(8) 0.3081(6) 0.037(5) Uiso 1 1 d .
N46 N 0.5139(8) 0.0319(7) 0.2434(6) 0.033(4) Uiso 1 1 d .
N47 N 0.6311(9) 0.2671(8) 0.3197(7) 0.045(5) Uiso 1 1 d .
C50 C 0.6567(10) 0.1234(9) 0.3059(7) 0.035(6) Uiso 1 1 d .
N58 N 0.3740(10) 0.2615(9) 0.1909(8) 0.058(6) Uiso 1 1 d .
N70 N 0.6306(8) 0.1920(8) 0.2036(7) 0.040(5) Uiso 1 1 d .
C81 C 0.4904(9) 0.3457(9) 0.2506(7) 0.027(5) Uiso 1 1 d .
N84 N 0.5350(10) 0.2517(9) 0.3665(7) 0.055(6) Uiso 1 1 d .
N85 N 0.5252(8) 0.2754(8) 0.1664(7) 0.041(5) Uiso 1 1 d .
C86 C 0.3186(9) 0.1109(9) 0.0701(7) 0.033(5) Uiso 1 1 d .
N88 N 0.5086(9) 0.1472(9) 0.1455(7) 0.047(6) Uiso 1 1 d .
C90 C 0.7695(11) 0.2826(11) 0.2433(9) 0.047(7) Uiso 1 1 d .
C96 C 0.3740(10) -0.0509(9) 0.0597(8) 0.037(6) Uiso 1 1 d .
C100 C 0.7853(12) 0.3146(11) 0.3328(9) 0.051(7) Uiso 1 1 d .
N102 N 0.5086(9) 0.0846(9) 0.3331(7) 0.053(6) Uiso 1 1 d .
N108 N 0.3732(9) 0.1223(9) 0.1900(7) 0.052(6) Uiso 1 1 d .
C115 C 0.3677(10) -0.0756(10) 0.1012(7) 0.038(6) Uiso 1 1 d .
H11A H 0.3961 -0.1030 0.1109 0.046 Uiso 1 1 calc R
H11B H 0.3319 -0.0935 0.0936 0.046 Uiso 1 1 calc R
C118 C 0.6103(10) 0.0058(9) 0.0644(8) 0.038(6) Uiso 1 1 d .
H118 H 0.6204 -0.0049 0.0405 0.045 Uiso 1 1 calc R
C132 C 0.2221(14) 0.1369(12) 0.0521(10) 0.064(8) Uiso 1 1 d .
H132 H 0.1851 0.1289 0.0376 0.076 Uiso 1 1 calc R
C143 C 0.5451(9) 0.0030(9) 0.1077(7) 0.033(5) Uiso 1 1 d .
N145 N 0.3771(9) 0.1956(8) 0.2784(7) 0.044(5) Uiso 1 1 d .
C154 C 0.3514(10) -0.0912(10) 0.0218(8) 0.041(6) Uiso 1 1 d .
H15A H 0.3639 -0.0808 -0.0020 0.061 Uiso 1 1 calc R
H15B H 0.3115 -0.0912 0.0129 0.061 Uiso 1 1 calc R
H15C H 0.3650 -0.1264 0.0312 0.061 Uiso 1 1 calc R
C160 C 0.3429(11) 0.0024(11) 0.0464(9) 0.052(7) Uiso 1 1 d .
H16A H 0.3067 -0.0010 0.0506 0.062 Uiso 1 1 calc R
H16B H 0.3366 0.0072 0.0156 0.062 Uiso 1 1 calc R
C161 C 0.5823(11) 0.0359(10) 0.1360(9) 0.046(6) Uiso 1 1 d .
H161 H 0.5736 0.0468 0.1604 0.055 Uiso 1 1 calc R
C165 C 0.5593(10) -0.0108(10) 0.0703(8) 0.040(6) Uiso 1 1 d .
H165 H 0.5346 -0.0313 0.0490 0.048 Uiso 1 1 calc R
C181 C 0.2600(10) 0.1015(10) 0.0518(8) 0.039(6) Uiso 1 1 d .
H181 H 0.2483 0.0685 0.0391 0.047 Uiso 1 1 calc R
C206 C 0.3317(10) 0.1602(10) 0.0893(8) 0.038(6) Uiso 1 1 d .
H206 H 0.3693 0.1684 0.1009 0.046 Uiso 1 1 calc R
C209 C 0.6299(10) 0.0537(9) 0.1316(8) 0.036(6) Uiso 1 1 d .
H209 H 0.6534 0.0759 0.1523 0.043 Uiso 1 1 calc R
C4 C 0.7826(6) 0.1260(6) 0.2841(5) 0.000(3) Uiso 1 1 d .
C15 C 0.8203(11) 0.4036(11) 0.3503(8) 0.044(6) Uiso 1 1 d .
H15 H 0.8417 0.4323 0.3464 0.053 Uiso 1 1 calc R
C16 C 0.5047(10) -0.0821(9) 0.1461(8) 0.036(6) Uiso 1 1 d .
C17 C 0.7579(13) 0.3678(11) 0.3854(10) 0.059(8) Uiso 1 1 d .
H17 H 0.7375 0.3714 0.4045 0.070 Uiso 1 1 calc R
C1 C 0.7775(10) 0.1020(10) 0.3992(8) 0.039(6) Uiso 1 1 d .
N21 N 0.5153(8) 0.3345(8) 0.2875(7) 0.042(5) Uiso 1 1 d .
C23 C 0.6928(10) 0.2039(10) 0.4122(8) 0.041(6) Uiso 1 1 d .
H23 H 0.6699 0.1839 0.3895 0.049 Uiso 1 1 calc R
C6 C 0.6690(11) 0.2301(10) 0.4407(8) 0.046(7) Uiso 1 1 d .
H6 H 0.6310 0.2288 0.4368 0.055 Uiso 1 1 calc R
C26 C 0.3373(12) 0.3562(11) 0.2528(9) 0.050(7) Uiso 1 1 d .
H26 H 0.3712 0.3383 0.2627 0.060 Uiso 1 1 calc R
C27 C 0.3007(11) -0.0202(10) 0.1470(8) 0.044(6) Uiso 1 1 d .
C28 C 0.3194(11) 0.3688(10) 0.0977(8) 0.043(6) Uiso 1 1 d .
C7 C 0.7297(14) -0.0509(14) 0.2660(11) 0.074(9) Uiso 1 1 d .
H7 H 0.7180 -0.0864 0.2625 0.089 Uiso 1 1 calc R
C30 C 0.3633(12) -0.0157(10) 0.3831(9) 0.048(7) Uiso 1 1 d .
H30 H 0.3258 -0.0068 0.3760 0.058 Uiso 1 1 calc R
C31 C 0.7571(10) 0.3198(10) 0.3622(8) 0.039(6) Uiso 1 1 d .
H31 H 0.7367 0.2909 0.3671 0.047 Uiso 1 1 calc R
C8 C 0.4612(10) 0.0995(10) 0.0437(8) 0.039(6) Uiso 1 1 d .
H8 H 0.4849 0.0844 0.0688 0.047 Uiso 1 1 calc R
C33 C 0.5572(10) 0.1016(10) 0.4600(8) 0.041(6) Uiso 1 1 d .
C9 C 0.4075(11) 0.0241(10) 0.3919(8) 0.043(6) Uiso 1 1 d .
C36 C 0.7480(11) 0.0553(10) 0.3759(9) 0.047(7) Uiso 1 1 d .
H36 H 0.7241 0.0590 0.3479 0.056 Uiso 1 1 calc R
C37 C 0.4835(11) 0.1245(9) 0.0160(8) 0.039(6) Uiso 1 1 d .
H37 H 0.5219 0.1276 0.0219 0.047 Uiso 1 1 calc R
C40 C 0.7905(11) 0.4093(11) 0.3783(9) 0.050(7) Uiso 1 1 d .
H40 H 0.7920 0.4415 0.3929 0.060 Uiso 1 1 calc R
C44 C 0.4042(10) 0.0959(10) 0.0358(8) 0.040(6) Uiso 1 1 d .
C45 C 0.5328(11) 0.2021(11) 0.4870(9) 0.050(7) Uiso 1 1 d .
C46 C 0.8094(10) 0.0944(10) 0.4430(8) 0.036(6) Uiso 1 1 d .
H46 H 0.8271 0.1236 0.4592 0.043 Uiso 1 1 calc R
C47 C 0.7110(12) 0.0417(11) 0.2540(9) 0.053(7) Uiso 1 1 d .
H47 H 0.6853 0.0682 0.2413 0.063 Uiso 1 1 calc R
C49 C 0.8202(11) 0.3549(11) 0.3265(9) 0.048(7) Uiso 1 1 d .
C51 C 0.2442(15) 0.3648(14) 0.2504(12) 0.079(10) Uiso 1 1 d .
H51 H 0.2153 0.3526 0.2600 0.095 Uiso 1 1 calc R
C52 C 0.2946(11) 0.1985(11) 0.0929(9) 0.052(7) Uiso 1 1 d .
H52 H 0.3064 0.2307 0.1071 0.063 Uiso 1 1 calc R
C53 C 0.4955(10) -0.1342(10) 0.1285(9) 0.043(6) Uiso 1 1 d .
H53 H 0.4766 -0.1390 0.0993 0.052 Uiso 1 1 calc R
C54 C 0.5405(11) 0.2519(11) 0.4734(9) 0.051(7) Uiso 1 1 d .
H54 H 0.5258 0.2608 0.4443 0.062 Uiso 1 1 calc R
C55 C 0.7801(11) 0.2384(10) 0.4498(8) 0.042(6) Uiso 1 1 d .
H55 H 0.8181 0.2404 0.4538 0.050 Uiso 1 1 calc R
C56 C 0.3828(11) -0.0695(11) 0.3864(8) 0.048(7) Uiso 1 1 d .
H56 H 0.3569 -0.0968 0.3836 0.058 Uiso 1 1 calc R
C58 C 0.5433(11) -0.1755(11) 0.1969(9) 0.052(7) Uiso 1 1 d .
H58 H 0.5555 -0.2064 0.2130 0.063 Uiso 1 1 calc R
C59 C 0.3951(12) -0.0702(11) 0.1948(9) 0.053(7) Uiso 1 1 d .
C60 C 0.8442(11) 0.1890(12) 0.3862(9) 0.054(7) Uiso 1 1 d .
H60A H 0.8478 0.2266 0.3940 0.065 Uiso 1 1 calc R
H60B H 0.8666 0.1691 0.4111 0.065 Uiso 1 1 calc R
C61 C 0.5891(10) 0.1050(10) 0.4335(8) 0.041(6) Uiso 1 1 d .
H61 H 0.5802 0.1302 0.4113 0.050 Uiso 1 1 calc R
C62 C 0.3961(11) 0.4581(10) 0.1051(9) 0.048(7) Uiso 1 1 d .
H62A H 0.4258 0.4644 0.0926 0.058 Uiso 1 1 calc R
H62B H 0.3614 0.4687 0.0838 0.058 Uiso 1 1 calc R
C63 C 0.2889(12) 0.3489(11) 0.1202(9) 0.051(7) Uiso 1 1 d .
H63 H 0.3071 0.3407 0.1490 0.061 Uiso 1 1 calc R
C64 C 0.7468(12) 0.2068(12) 0.4166(9) 0.056(7) Uiso 1 1 d .
C66 C 0.5995(12) 0.4094(12) 0.2476(9) 0.055(7) Uiso 1 1 d .
H66 H 0.5924 0.3763 0.2339 0.066 Uiso 1 1 calc R
C69 C 0.6339(11) 0.0725(11) 0.4383(9) 0.050(7) Uiso 1 1 d .
H69 H 0.6578 0.0774 0.4218 0.060 Uiso 1 1 calc R
C71 C 0.7889(13) -0.0411(12) 0.2905(10) 0.059(8) Uiso 1 1 d .
H71 H 0.8140 -0.0685 0.3020 0.071 Uiso 1 1 calc R
C72 C 0.3622(12) 0.4783(11) 0.1716(9) 0.053(7) Uiso 1 1 d .
H72A H 0.3293 0.4642 0.1503 0.064 Uiso 1 1 calc R
H72B H 0.3511 0.5094 0.1848 0.064 Uiso 1 1 calc R
C73 C 0.2936(13) 0.3391(13) 0.2640(10) 0.062(8) Uiso 1 1 d .
H73 H 0.2972 0.3090 0.2814 0.074 Uiso 1 1 calc R
C74 C 0.2156(12) -0.0606(12) 0.1459(9) 0.051(7) Uiso 1 1 d .
H74 H 0.1944 -0.0907 0.1472 0.062 Uiso 1 1 calc R
C75 C 0.3319(13) 0.4017(12) 0.2258(10) 0.061(8) Uiso 1 1 d .
C76 C 0.5403(11) 0.4411(11) 0.1418(9) 0.048(7) Uiso 1 1 d .
C77 C 0.4067(11) -0.1252(11) 0.1978(9) 0.053(7) Uiso 1 1 d .
H77 H 0.4045 -0.1443 0.1728 0.063 Uiso 1 1 calc R
C80 C 0.4448(11) 0.1461(10) -0.0235(8) 0.044(6) Uiso 1 1 d .
H80 H 0.4587 0.1634 -0.0432 0.052 Uiso 1 1 calc R
C10 C 0.4381(13) -0.0837(13) 0.3935(10) 0.063(8) Uiso 1 1 d .
H10 H 0.4485 -0.1194 0.3938 0.075 Uiso 1 1 calc R
C82 C 0.8484(13) 0.2331(13) 0.3154(11) 0.072(9) Uiso 1 1 d .
H82A H 0.8577 0.2239 0.2895 0.087 Uiso 1 1 calc R
H82B H 0.8711 0.2636 0.3283 0.087 Uiso 1 1 calc R
C83 C 0.5506(14) 0.3917(15) 0.1218(11) 0.080(10) Uiso 1 1 d .
H83 H 0.5382 0.3590 0.1290 0.096 Uiso 1 1 calc R
C84 C 0.2344(11) 0.1861(10) 0.0732(8) 0.042(6) Uiso 1 1 d .
H84 H 0.2067 0.2097 0.0748 0.051 Uiso 1 1 calc R
C85 C 0.4602(12) 0.0114(11) 0.3999(9) 0.054(7) Uiso 1 1 d .
H85 H 0.4870 0.0382 0.4055 0.065 Uiso 1 1 calc R
C87 C 0.2789(12) 0.4247(12) 0.2130(10) 0.058(8) Uiso 1 1 d .
H87 H 0.2743 0.4549 0.1956 0.069 Uiso 1 1 calc R
C88 C 0.6933(13) -0.0153(12) 0.2494(10) 0.060(8) Uiso 1 1 d .
H88 H 0.6567 -0.0246 0.2348 0.072 Uiso 1 1 calc R
C89 C 0.5145(14) -0.1775(14) 0.1544(11) 0.073(9) Uiso 1 1 d .
H89 H 0.5069 -0.2111 0.1418 0.087 Uiso 1 1 calc R
C91 C 0.4768(11) -0.0438(10) 0.4000(8) 0.046(6) Uiso 1 1 d .
H91 H 0.5140 -0.0523 0.4045 0.055 Uiso 1 1 calc R
C92 C 0.7601(12) 0.2637(12) 0.4741(9) 0.056(8) Uiso 1 1 d .
H92 H 0.7828 0.2882 0.4930 0.068 Uiso 1 1 calc R
C93 C 0.5655(11) 0.4509(11) 0.2300(9) 0.046(6) Uiso 1 1 d .
C98 C 0.7666(11) 0.0565(10) 0.2773(8) 0.043(6) Uiso 1 1 d .
C99 C 0.7005(14) 0.3233(12) 0.1825(10) 0.065(8) Uiso 1 1 d .
H99 H 0.6645 0.3359 0.1694 0.077 Uiso 1 1 calc R
C11 C 0.7555(11) 0.0081(11) 0.3948(9) 0.048(7) Uiso 1 1 d .
H11 H 0.7379 -0.0214 0.3789 0.057 Uiso 1 1 calc R
C101 C 0.8146(12) 0.0456(11) 0.4614(10) 0.055(7) Uiso 1 1 d .
H101 H 0.8356 0.0424 0.4904 0.066 Uiso 1 1 calc R
C102 C 0.7900(11) -0.0006(12) 0.4395(9) 0.054(7) Uiso 1 1 d .
H102 H 0.7952 -0.0343 0.4523 0.065 Uiso 1 1 calc R
C103 C 0.5360(12) -0.0787(12) 0.1910(9) 0.055(7) Uiso 1 1 d .
H103 H 0.5444 -0.0452 0.2037 0.066 Uiso 1 1 calc R
C105 C 0.2345(15) 0.3396(14) 0.1057(12) 0.080(10) Uiso 1 1 d .
H105 H 0.2144 0.3304 0.1242 0.096 Uiso 1 1 calc R
C106 C 0.5694(11) 0.0614(11) 0.4921(9) 0.051(7) Uiso 1 1 d .
H106 H 0.5483 0.0590 0.5109 0.061 Uiso 1 1 calc R
C108 C 0.5539(11) -0.1238(10) 0.2158(9) 0.047(7) Uiso 1 1 d .
H108 H 0.5730 -0.1204 0.2451 0.057 Uiso 1 1 calc R
C109 C 0.6126(10) 0.0253(10) 0.4958(8) 0.044(6) Uiso 1 1 d .
H109 H 0.6206 -0.0021 0.5162 0.053 Uiso 1 1 calc R
C111 C 0.2636(17) -0.0669(17) 0.1460(13) 0.098(12) Uiso 1 1 d .
H111 H 0.2772 -0.1014 0.1455 0.117 Uiso 1 1 calc R
C112 C 0.2738(12) 0.0270(12) 0.1390(9) 0.055(7) Uiso 1 1 d .
H112 H 0.2931 0.0574 0.1354 0.065 Uiso 1 1 calc R
C114 C 0.7054(15) 0.2578(15) 0.4747(13) 0.085(11) Uiso 1 1 d .
H114 H 0.6939 0.2718 0.4970 0.102 Uiso 1 1 calc R
C116 C 0.6003(14) 0.4407(13) 0.0829(11) 0.072(9) Uiso 1 1 d .
H116 H 0.6184 0.4425 0.0621 0.087 Uiso 1 1 calc R
C117 C 0.3914(12) 0.1417(11) -0.0318(9) 0.052(7) Uiso 1 1 d .
H117 H 0.3678 0.1568 -0.0569 0.062 Uiso 1 1 calc R
C12 C 0.6425(10) 0.0327(10) 0.4679(8) 0.041(6) Uiso 1 1 d .
H12 H 0.6710 0.0085 0.4693 0.050 Uiso 1 1 calc R
C120 C 0.8058(12) 0.2863(11) 0.2241(8) 0.053(7) Uiso 1 1 d D
H120 H 0.8406 0.2717 0.2381 0.064 Uiso 1 1 calc R
C121 C 0.4065(14) 0.4963(13) 0.1479(11) 0.067(9) Uiso 1 1 d .
C122 C 0.8468(12) 0.1290(11) 0.3255(10) 0.057(8) Uiso 1 1 d .
H12A H 0.8453 0.1024 0.3468 0.068 Uiso 1 1 calc R
H12B H 0.8750 0.1171 0.3130 0.068 Uiso 1 1 calc R
C123 C 0.6425(13) 0.4133(13) 0.2835(10) 0.062(8) Uiso 1 1 d .
H123 H 0.6607 0.3809 0.2922 0.074 Uiso 1 1 calc R
C125 C 0.4011(13) -0.0454(14) 0.2347(10) 0.067(9) Uiso 1 1 d .
H125 H 0.3952 -0.0086 0.2344 0.081 Uiso 1 1 calc R
C126 C 0.5759(14) 0.5020(14) 0.2488(11) 0.071(9) Uiso 1 1 d .
H126 H 0.5510 0.5299 0.2389 0.085 Uiso 1 1 calc R
C127 C 0.7182(13) 0.3007(12) 0.2271(10) 0.060(8) Uiso 1 1 d .
H127 H 0.6935 0.2993 0.2431 0.072 Uiso 1 1 calc R
C130 C 0.2345(14) 0.4086(13) 0.2227(10) 0.066(9) Uiso 1 1 d .
H130 H 0.1999 0.4250 0.2120 0.079 Uiso 1 1 calc R
C131 C 0.8686(13) 0.1810(12) 0.3504(10) 0.061(8) Uiso 1 1 d .
C13 C 0.2945(13) 0.3776(12) 0.0518(10) 0.062(8) Uiso 1 1 d .
H13 H 0.3129 0.3920 0.0337 0.074 Uiso 1 1 calc R
C133 C 0.5703(13) 0.2897(14) 0.5027(11) 0.069(9) Uiso 1 1 d .
H133 H 0.5822 0.3208 0.4926 0.083 Uiso 1 1 calc R
C135 C 0.5821(14) 0.2822(14) 0.5450(11) 0.072(9) Uiso 1 1 d .
H135 H 0.5936 0.3101 0.5646 0.086 Uiso 1 1 calc R
C137 C 0.2082(13) 0.3446(12) 0.0596(10) 0.058(8) Uiso 1 1 d .
H137 H 0.1709 0.3357 0.0469 0.069 Uiso 1 1 calc R
C139 C 0.7402(11) 0.3243(13) 0.1619(11) 0.075(10) Uiso 1 1 d D
H139 H 0.7294 0.3343 0.1330 0.090 Uiso 1 1 calc R
C140 C 0.1921(14) -0.0119(13) 0.1440(11) 0.072(9) Uiso 1 1 d .
H140 H 0.1575 -0.0086 0.1483 0.086 Uiso 1 1 calc R
C141 C 0.4649(12) 0.5026(12) 0.1744(10) 0.060(8) Uiso 1 1 d .
H14A H 0.4660 0.5178 0.2021 0.073 Uiso 1 1 calc R
H14B H 0.4827 0.5278 0.1602 0.073 Uiso 1 1 calc R
C142 C 0.5792(14) 0.3942(14) 0.0921(11) 0.074(9) Uiso 1 1 d .
H142 H 0.5840 0.3631 0.0779 0.089 Uiso 1 1 calc R
C14 C 0.4285(16) -0.1265(16) 0.2742(14) 0.094(12) Uiso 1 1 d .
H14 H 0.4423 -0.1444 0.3004 0.113 Uiso 1 1 calc R
C144 C 0.2179(13) 0.0315(14) 0.1361(10) 0.068(9) Uiso 1 1 d .
H144 H 0.1991 0.0638 0.1288 0.082 Uiso 1 1 calc R
C146 C 0.2367(14) 0.3609(13) 0.0382(11) 0.070(9) Uiso 1 1 d .
H146 H 0.2187 0.3629 0.0086 0.084 Uiso 1 1 calc R
C147 C 0.4147(15) -0.0702(15) 0.2738(12) 0.083(11) Uiso 1 1 d .
H147 H 0.4151 -0.0520 0.2989 0.099 Uiso 1 1 calc R
C149 C 0.7990(11) 0.3105(11) 0.1830(8) 0.062(8) Uiso 1 1 d D
H149 H 0.8277 0.3167 0.1712 0.074 Uiso 1 1 calc R
N11 N 0.5911(9) -0.0245(9) 0.3397(7) 0.050(6) Uiso 1 1 d .
N12 N 0.6046(12) 0.3673(12) 0.3865(10) 0.067(8) Uiso 1 1 d .
N14 N 0.5847(10) 0.2239(10) 0.0961(9) 0.065(7) Uiso 1 1 d .
C24 C 0.4356(9) -0.0446(10) 0.0637(8) 0.038(6) Uiso 1 1 d .
H24A H 0.4385 -0.0201 0.0413 0.045 Uiso 1 1 calc R
H24B H 0.4495 -0.0791 0.0578 0.045 Uiso 1 1 calc R
C41 C 0.6432(9) 0.0379(9) 0.0951(7) 0.030(5) Uiso 1 1 d .
H41 H 0.6763 0.0500 0.0916 0.035 Uiso 1 1 calc R
C18 C 0.3682(11) 0.1142(10) -0.0033(8) 0.041(6) Uiso 1 1 d .
H18 H 0.3300 0.1087 -0.0105 0.049 Uiso 1 1 calc R
C42 C 0.3326(12) 0.0719(11) 0.2965(9) 0.052(7) Uiso 1 1 d .
H42 H 0.3696 0.0673 0.2976 0.062 Uiso 1 1 calc R
C22 C 0.4147(11) 0.2972(10) 0.0733(9) 0.046(7) Uiso 1 1 d .
H22 H 0.4038 0.2801 0.0947 0.056 Uiso 1 1 calc R
C67 C 0.7968(13) 0.1433(12) 0.2319(10) 0.058(8) Uiso 1 1 d .
C70 C 0.4210(12) 0.4664(11) 0.2595(9) 0.051(7) Uiso 1 1 d .
C94 C 0.3525(12) 0.1097(12) 0.4279(9) 0.054(7) Uiso 1 1 d .
H94A H 0.3192 0.1312 0.4166 0.065 Uiso 1 1 calc R
H94B H 0.3413 0.0760 0.4375 0.065 Uiso 1 1 calc R
C97 C 0.2673(12) 0.0924(11) 0.3340(10) 0.054(7) Uiso 1 1 d .
H97 H 0.2594 0.1001 0.3594 0.065 Uiso 1 1 calc R
C104 C 0.4147(12) 0.2973(11) 0.4117(9) 0.053(7) Uiso 1 1 d .
C107 C 0.3930(15) 0.1402(14) 0.4697(11) 0.074(10) Uiso 1 1 d .
C110 C 0.4503(11) 0.1172(11) 0.4771(9) 0.050(7) Uiso 1 1 d .
H11C H 0.4458 0.0799 0.4685 0.059 Uiso 1 1 calc R
H11D H 0.4691 0.1178 0.5080 0.059 Uiso 1 1 calc R
C35 C 0.2928(13) 0.0671(12) 0.2583(11) 0.065(8) Uiso 1 1 d .
H35 H 0.3025 0.0592 0.2336 0.078 Uiso 1 1 calc R
C113 C 0.4139(12) 0.3511(12) 0.0723(10) 0.057(8) Uiso 1 1 d .
C119 C 0.2391(14) 0.0738(12) 0.2554(11) 0.067(9) Uiso 1 1 d .
H119 H 0.2123 0.0680 0.2289 0.081 Uiso 1 1 calc R
C38 C 0.4445(15) 0.3477(12) 0.0140(12) 0.083(11) Uiso 1 1 d D
H38 H 0.4564 0.3666 -0.0062 0.100 Uiso 1 1 calc R
C39 C 0.2886(13) 0.2212(12) 0.3401(10) 0.063(8) Uiso 1 1 d .
H39 H 0.3089 0.1991 0.3275 0.076 Uiso 1 1 calc R
C124 C 0.3706(13) 0.1297(13) 0.5062(10) 0.066(9) Uiso 1 1 d .
H12C H 0.3556 0.0941 0.5037 0.099 Uiso 1 1 calc R
H12D H 0.3418 0.1551 0.5054 0.099 Uiso 1 1 calc R
H12E H 0.4000 0.1331 0.5331 0.099 Uiso 1 1 calc R
N41 N 0.7212(15) -0.1198(13) 0.4329(11) 0.097(10) Uiso 1 1 d .
C43 C 0.4372(15) 0.3756(15) 0.3808(13) 0.082(10) Uiso 1 1 d .
H43 H 0.4388 0.3905 0.3551 0.099 Uiso 1 1 calc R
C129 C 0.5703(14) 0.4833(14) 0.1349(12) 0.076(10) Uiso 1 1 d .
H129 H 0.5740 0.5131 0.1527 0.091 Uiso 1 1 calc R
C134 C 0.7552(17) 0.1480(15) 0.1967(13) 0.091(12) Uiso 1 1 d .
H134 H 0.7187 0.1448 0.1972 0.109 Uiso 1 1 calc R
C48 C 0.3153(11) 0.2394(10) 0.3789(8) 0.044(6) Uiso 1 1 d .
C136 C 0.3915(15) 0.2017(14) 0.4592(11) 0.077(10) Uiso 1 1 d .
H13A H 0.4237 0.2176 0.4801 0.093 Uiso 1 1 calc R
H13B H 0.3589 0.2162 0.4649 0.093 Uiso 1 1 calc R
C138 C 0.6106(16) -0.0605(17) 0.3560(13) 0.086(11) Uiso 1 1 d .
N52 N 0.5515(15) 0.2210(15) -0.0448(13) 0.110(11) Uiso 1 1 d .
C145 C 0.4301(13) 0.2672(14) 0.0453(10) 0.072(9) Uiso 1 1 d D
H145 H 0.4301 0.2302 0.0482 0.086 Uiso 1 1 calc R
C148 C 0.2213(13) 0.0892(12) 0.2909(10) 0.063(8) Uiso 1 1 d .
H148 H 0.1843 0.0968 0.2881 0.076 Uiso 1 1 calc R
C57 C 0.3887(16) 0.5024(15) 0.2748(12) 0.085(11) Uiso 1 1 d .
H57 H 0.3510 0.5066 0.2601 0.102 Uiso 1 1 calc R
C150 C 0.3210(11) 0.0834(11) 0.3340(9) 0.048(7) Uiso 1 1 d .
C151 C 0.4673(16) 0.5302(15) 0.3346(13) 0.085(11) Uiso 1 1 d .
H151 H 0.4843 0.5534 0.3572 0.102 Uiso 1 1 calc R
C152 C 0.8585(17) 0.1453(15) 0.2373(13) 0.091(12) Uiso 1 1 d .
H152 H 0.8862 0.1398 0.2635 0.109 Uiso 1 1 calc R
C153 C 0.8044(15) 0.0152(14) 0.2950(11) 0.077(10) Uiso 1 1 d .
H153 H 0.8410 0.0241 0.3103 0.093 Uiso 1 1 calc R
C155 C 0.8700(17) 0.1571(14) 0.1961(12) 0.086(11) Uiso 1 1 d .
H155 H 0.9058 0.1612 0.1944 0.103 Uiso 1 1 calc R
C156 C 0.4234(19) 0.3278(19) 0.4514(16) 0.120(16) Uiso 1 1 d .
H156 H 0.4204 0.3140 0.4771 0.144 Uiso 1 1 calc R
C65 C 0.9319(14) 0.1790(14) 0.3714(11) 0.076(10) Uiso 1 1 d .
H65A H 0.9439 0.2100 0.3893 0.115 Uiso 1 1 calc R
H65B H 0.9497 0.1786 0.3492 0.115 Uiso 1 1 calc R
H65C H 0.9418 0.1472 0.3886 0.115 Uiso 1 1 calc R
C157 C 0.7664(15) 0.1580(13) 0.1586(12) 0.076(10) Uiso 1 1 d .
H157 H 0.7371 0.1622 0.1332 0.091 Uiso 1 1 calc R
C68 C 0.5764(18) 0.2315(19) 0.5578(16) 0.112(14) Uiso 1 1 d .
H68 H 0.5888 0.2241 0.5872 0.135 Uiso 1 1 calc R
C158 C 0.2329(15) 0.2310(14) 0.3152(13) 0.083(11) Uiso 1 1 d .
H158 H 0.2169 0.2173 0.2876 0.099 Uiso 1 1 calc R
C159 C 0.3820(15) 0.5535(14) 0.1293(12) 0.086(11) Uiso 1 1 d .
H15D H 0.3735 0.5737 0.1515 0.129 Uiso 1 1 calc R
H15E H 0.3488 0.5486 0.1053 0.129 Uiso 1 1 calc R
H15F H 0.4091 0.5724 0.1197 0.129 Uiso 1 1 calc R
C162 C 0.5874(14) 0.2295(14) 0.0626(12) 0.072(9) Uiso 1 1 d .
C163 C 0.6259(16) 0.5096(16) 0.2835(13) 0.090(11) Uiso 1 1 d .
H163 H 0.6358 0.5454 0.2890 0.107 Uiso 1 1 calc R
N75 N 0.5961(18) 0.2525(18) 0.0316(16) 0.141(15) Uiso 1 1 d .
C164 C 0.4466(15) 0.2899(12) 0.0107(11) 0.084(11) Uiso 1 1 d D
H164 H 0.4568 0.2708 -0.0102 0.101 Uiso 1 1 calc R
C166 C 0.416(2) 0.5335(18) 0.3146(15) 0.112(14) Uiso 1 1 d .
H166 H 0.3939 0.5563 0.3252 0.134 Uiso 1 1 calc R
C78 C 0.4373(15) 0.3817(16) 0.4453(13) 0.088(11) Uiso 1 1 d .
H78 H 0.4373 0.4038 0.4683 0.106 Uiso 1 1 calc R
C79 C 0.5545(14) 0.1919(15) 0.5311(12) 0.078(10) Uiso 1 1 d .
H79 H 0.5535 0.1575 0.5416 0.094 Uiso 1 1 calc R
C167 C 0.4216(13) -0.1522(13) 0.2381(11) 0.066(9) Uiso 1 1 d .
H167 H 0.4267 -0.1890 0.2388 0.079 Uiso 1 1 calc R
C168 C 0.5722(18) 0.2316(17) -0.0080(16) 0.099(13) Uiso 1 1 d .
C169 C 0.4777(13) 0.4624(13) 0.2895(11) 0.066(9) Uiso 1 1 d .
H169 H 0.5008 0.4364 0.2839 0.079 Uiso 1 1 calc R
C170 C 0.678(2) -0.1107(17) 0.4067(15) 0.098(12) Uiso 1 1 d .
C171 C 0.8190(15) 0.1618(14) 0.1577(13) 0.083(11) Uiso 1 1 d .
H171 H 0.8243 0.1678 0.1311 0.100 Uiso 1 1 calc R
C172 C 0.4212(13) 0.3224(12) 0.3784(10) 0.063(8) Uiso 1 1 d .
H172 H 0.4150 0.3041 0.3525 0.075 Uiso 1 1 calc R
C173 C 0.4972(18) 0.4912(17) 0.3220(14) 0.101(13) Uiso 1 1 d .
H173 H 0.5341 0.4860 0.3386 0.121 Uiso 1 1 calc R
C174 C 0.4283(15) 0.3770(15) 0.0412(12) 0.082(10) Uiso 1 1 d .
H174 H 0.4269 0.4141 0.0390 0.098 Uiso 1 1 calc R
C175 C 0.2049(17) 0.2621(15) 0.3354(13) 0.089(11) Uiso 1 1 d .
H175 H 0.1675 0.2699 0.3218 0.106 Uiso 1 1 calc R
C176 C 0.4502(19) 0.408(2) 0.4140(16) 0.120(16) Uiso 1 1 d .
H176 H 0.4654 0.4418 0.4155 0.144 Uiso 1 1 calc R
C177 C 0.2882(14) 0.2684(13) 0.3978(12) 0.073(9) Uiso 1 1 d .
H177 H 0.3055 0.2805 0.4258 0.088 Uiso 1 1 calc R
C178 C 0.5938(15) 0.4844(16) 0.1053(12) 0.086(11) Uiso 1 1 d .
H178 H 0.6071 0.5170 0.0989 0.103 Uiso 1 1 calc R
N116 N 0.6258(19) -0.1061(18) 0.3797(15) 0.138(14) Uiso 1 1 d .
C179 C 0.2310(17) 0.2826(17) 0.3760(13) 0.097(12) Uiso 1 1 d .
H179 H 0.2120 0.3052 0.3892 0.117 Uiso 1 1 calc R
N18 N 0.2577(12) 0.1941(11) 0.1934(9) 0.068(7) Uiso 1 1 d .
C128 C 0.217(2) 0.2005(19) 0.1909(15) 0.111(14) Uiso 1 1 d .
N87 N 0.141(3) 0.183(3) 0.157(3) 0.25(3) Uiso 1 1 d .
Cl16 Cl 0.7841(9) -0.1519(8) 0.5729(7) 0.203(8) Uiso 1 1 d .
Cl17 Cl 0.7563(14) -0.0253(14) 0.5576(11) 0.330(16) Uiso 1 1 d .
Cl19 Cl 0.1979(13) 0.9205(13) 0.0303(10) 0.302(14) Uiso 1 1 d .
C183 C 0.7804(18) -0.0822(16) 0.5325(14) 0.103(13) Uiso 1 1 d .
H18A H 0.8170 -0.0746 0.5300 0.123 Uiso 1 1 calc R
H18B H 0.7549 -0.0885 0.5038 0.123 Uiso 1 1 calc R
Cl77 Cl 0.441(2) 0.558(2) 0.0337(18) 0.51(3) Uiso 1 1 d .
Cl78 Cl 0.480(2) 0.653(2) 0.219(2) 0.55(3) Uiso 1 1 d .
C184 C 0.424(5) 0.635(5) 0.038(4) 0.35(6) Uiso 1 1 d .
H18C H 0.4527 0.6576 0.0335 0.421 Uiso 1 1 calc R
H18D H 0.4181 0.6432 0.0652 0.421 Uiso 1 1 calc R
C185 C 0.418(3) 0.690(3) 0.124(2) 0.19(3) Uiso 1 1 d .
C180 C 0.831(8) 0.302(7) 0.100(6) 0.51(10) Uiso 1 1 d .
C187 C 0.179(5) 0.853(5) -0.018(4) 0.33(6) Uiso 1 1 d .
Cl12 Cl 0.351(4) 0.639(3) -0.013(3) 0.76(6) Uiso 1 1 d .
Cl13 Cl 0.641(4) 0.214(3) -0.082(3) 0.79(6) Uiso 1 1 d .
C188 C 0.898(3) 0.237(3) 0.071(2) 0.21(3) Uiso 1 1 d .
Cl1 Cl 0.057(5) 1.046(5) 0.048(4) 0.93(9) Uiso 1 1 d .
C192 C 0.672(3) 0.466(2) 0.317(2) 0.17(2) Uiso 1 1 d .
H192 H 0.7005 0.4696 0.3431 0.209 Uiso 1 1 calc R
C189 C 0.565(3) 0.436(3) 0.562(2) 0.16(2) Uiso 1 1 d .
N134 N 0.7399(17) 0.492(2) 0.4429(14) 0.18(2) Uani 1 1 d .
C190 C 0.613(3) 0.390(3) 0.407(3) 0.19(3) Uiso 1 1 d .
N65 N 0.637(3) 0.423(3) 0.441(3) 0.26(3) Uiso 1 1 d .
Cl90 Cl 0.742(3) 0.234(4) 0.036(3) 0.61(5) Uiso 1 1 d .
N93 N 0.076(5) 0.212(4) 0.176(3) 0.35(5) Uiso 1 1 d .
C182 C 0.134(3) 0.222(3) 0.176(2) 0.19(3) Uiso 1 1 d .
Cl11 Cl 0.771(8) 0.253(7) 0.011(6) 1.23(16) Uiso 1 1 d .
C186 C 0.711(3) 0.461(2) 0.447(2) 0.15(2) Uiso 1 1 d .

loop_
_atom_site_aniso_label
_atom_site_aniso_U_11
_atom_site_aniso_U_22
_atom_site_aniso_U_33
_atom_site_aniso_U_23
_atom_site_aniso_U_13
_atom_site_aniso_U_12
Re1 0.0328(5) 0.0410(6) 0.0146(4) -0.0053(4) -0.0069(4) 0.0032(5)
Re2 0.0400(6) 0.0411(6) 0.0265(5) 0.0078(4) 0.0028(4) 0.0049(5)
Re3 0.0499(7) 0.0500(7) 0.0205(5) 0.0026(4) -0.0012(4) -0.0083(5)
Re4 0.0415(6) 0.0430(6) 0.0261(5) -0.0042(4) 0.0040(4) -0.0036(5)
Mn5 0.033(2) 0.055(2) 0.0106(15) -0.0004(15) -0.0091(14) -0.0039(18)
Mn6 0.035(2) 0.044(2) 0.0211(18) -0.0018(15) -0.0053(15) 0.0021(17)
Mn7 0.041(2) 0.043(2) 0.0205(18) 0.0055(15) 0.0013(16) -0.0069(17)
Mn8 0.043(2) 0.040(2) 0.033(2) -0.0091(17) 0.0053(17) 0.0032(18)
P9 0.033(3) 0.038(4) 0.022(3) 0.002(3) -0.002(3) 0.000(3)
P10 0.032(3) 0.041(4) 0.020(3) 0.000(3) -0.006(3) 0.002(3)
P11 0.028(3) 0.047(4) 0.027(3) -0.008(3) -0.002(3) -0.008(3)
P12 0.044(4) 0.047(4) 0.018(3) -0.005(3) 0.005(3) 0.002(3)
P13 0.044(4) 0.049(4) 0.034(4) 0.011(3) 0.011(3) 0.010(3)
P14 0.043(4) 0.041(4) 0.037(4) -0.002(3) 0.010(3) -0.009(3)
P15 0.041(4) 0.046(4) 0.033(4) 0.004(3) 0.001(3) -0.011(3)
P17 0.029(3) 0.040(4) 0.018(3) -0.004(2) -0.004(2) 0.005(3)
P18 0.035(4) 0.038(4) 0.037(4) 0.001(3) -0.003(3) 0.005(3)
P19 0.042(4) 0.052(5) 0.048(4) -0.008(3) -0.003(3) -0.011(4)
P20 0.056(5) 0.073(5) 0.024(3) 0.018(3) 0.009(3) 0.037(4)
N134 0.11(3) 0.31(7) 0.11(3) -0.04(4) 0.03(3) -0.11(4)

loop_
_atom_type_symbol
_atom_type_description
_atom_type_scat_dispersion_real
_atom_type_scat_dispersion_imag
_atom_type_scat_source
C C 0.0033 0.0016 'International Tables Vol C Tables 4.2.6.8 and 6.1.1.4'
H H 0.0000 0.0000 'International Tables Vol C Tables 4.2.6.8 and 6.1.1.4'
N N 0.0061 0.0033 'International Tables Vol C Tables 4.2.6.8 and 6.1.1.4'
O O 0.0106 0.0060 'International Tables Vol C Tables 4.2.6.8 and 6.1.1.4'
P P 0.1023 0.0942 'International Tables Vol C Tables 4.2.6.8 and 6.1.1.4'
Cl Cl 0.1484 0.1585 'International Tables Vol C Tables 4.2.6.8 and 6.1.1.4'
Mn Mn 0.3368 0.7283 'International Tables Vol C Tables 4.2.6.8 and 6.1.1.4'
Re Re -1.0185 7.2310 'International Tables Vol C Tables 4.2.6.8 and 6.1.1.4'

loop_
_geom_angle_atom_site_label_1
_geom_angle_atom_site_label_2
_geom_angle_atom_site_label_3
_geom_angle
C29 Re1 C3 88.0(10)
C29 Re1 C5 98.7(11)
C3 Re1 C5 85.6(9)
C29 Re1 P17 90.8(9)
C3 Re1 P17 174.3(6)
C5 Re1 P17 89.1(7)
C29 Re1 P10 165.4(9)
C3 Re1 P10 94.4(6)
C5 Re1 P10 95.8(7)
P17 Re1 P10 88.1(2)
C29 Re1 P9 81.3(9)
C3 Re1 P9 96.8(6)
C5 Re1 P9 177.6(7)
P17 Re1 P9 88.5(2)
P10 Re1 P9 84.2(2)
C19 Re2 C81 82.3(11)
C19 Re2 C25 110.0(11)
C81 Re2 C25 83.9(8)
C19 Re2 P20 97.2(9)
C81 Re2 P20 178.3(6)
C25 Re2 P20 97.8(6)
C19 Re2 P18 69.4(9)
C81 Re2 P18 90.8(6)
C25 Re2 P18 174.6(6)
P20 Re2 P18 87.6(2)
C19 Re2 P13 155.6(9)
C81 Re2 P13 94.2(6)
C25 Re2 P13 93.5(6)
P20 Re2 P13 85.6(3)
P18 Re2 P13 86.6(2)
C32 Re3 C34 86.9(8)
C32 Re3 C2 86.9(9)
C34 Re3 C2 86.6(9)
C32 Re3 P12 91.7(6)
C34 Re3 P12 95.4(6)
C2 Re3 P12 177.6(7)
C32 Re3 P15 177.2(6)
C34 Re3 P15 90.3(6)
C2 Re3 P15 93.3(7)
P12 Re3 P15 88.2(2)
C32 Re3 P19 94.5(6)
C34 Re3 P19 177.9(6)
C2 Re3 P19 92.0(7)
P12 Re3 P19 86.1(2)
P15 Re3 P19 88.3(2)
C21 Re4 C20 85.7(11)
C21 Re4 C50 74.6(11)
C20 Re4 C50 85.0(9)
C21 Re4 P11 92.5(9)
C20 Re4 P11 176.0(7)
C50 Re4 P11 91.0(6)
C21 Re4 C4 173.2(10)
C20 Re4 C4 95.9(7)
C50 Re4 C4 98.8(7)
P11 Re4 C4 85.5(4)
C21 Re4 P14 102.5(9)
C20 Re4 P14 96.7(7)
C50 Re4 P14 176.6(6)
P11 Re4 P14 87.2(2)
C4 Re4 P14 84.0(4)
N102 Mn5 N44 107.0(8)
N102 Mn5 N11 111.9(9)
N44 Mn5 N11 110.7(8)
N102 Mn5 N46 104.5(8)
N44 Mn5 N46 109.0(8)
N11 Mn5 N46 113.3(8)
N18 Mn6 N145 115.3(10)
N18 Mn6 N58 111.9(10)
N145 Mn6 N58 104.3(9)
N18 Mn6 N108 110.7(10)
N145 Mn6 N108 106.5(8)
N58 Mn6 N108 107.6(9)
N84 Mn7 N21 105.4(9)
N84 Mn7 N12 109.9(10)
N21 Mn7 N12 113.4(10)
N84 Mn7 N47 105.6(9)
N21 Mn7 N47 105.2(8)
N12 Mn7 N47 116.4(10)
N70 Mn8 N85 108.8(8)
N70 Mn8 N88 107.1(8)
N85 Mn8 N88 105.7(8)
N70 Mn8 N14 113.4(9)
N85 Mn8 N14 108.8(9)
N88 Mn8 N14 112.7(9)
C59 P9 C27 98.3(12)
C59 P9 C115 106.6(12)
C27 P9 C115 105.1(12)
C59 P9 Re1 114.1(10)
C27 P9 Re1 121.3(9)
C115 P9 Re1 109.9(8)
C143 P10 C16 102.6(11)
C143 P10 C24 106.4(10)
C16 P10 C24 101.4(11)
C143 P10 Re1 117.0(8)
C16 P10 Re1 118.5(8)
C24 P10 Re1 109.3(8)
C1 P11 C64 100.4(12)
C1 P11 C60 101.2(12)
C64 P11 C60 104.7(13)
C1 P11 Re4 120.5(8)
C64 P11 Re4 116.0(10)
C60 P11 Re4 112.0(9)
C33 P12 C110 106.5(12)
C33 P12 C45 98.7(12)
C110 P12 C45 104.9(12)
C33 P12 Re3 117.6(8)
C110 P12 Re3 107.0(9)
C45 P12 Re3 120.7(9)
C93 P13 C76 98.4(12)
C93 P13 C141 105.0(13)
C76 P13 C141 101.7(13)
C93 P13 Re2 117.3(9)
C76 P13 Re2 121.5(9)
C141 P13 Re2 110.7(9)
C82 P14 C100 100.7(15)
C82 P14 C90 103.7(14)
C100 P14 C90 102.8(12)
C82 P14 Re4 113.1(11)
C100 P14 Re4 120.5(9)
C90 P14 Re4 113.8(9)
C150 P15 C94 107.4(12)
C150 P15 C9 98.6(12)
C94 P15 C9 105.0(12)
C150 P15 Re3 115.7(9)
C94 P15 Re3 109.8(9)
C9 P15 Re3 119.2(8)
C44 P17 C86 98.1(11)
C44 P17 C160 104.6(12)
C86 P17 C160 106.3(12)
C44 P17 Re1 121.0(9)
C86 P17 Re1 114.2(8)
C160 P17 Re1 111.0(9)
C70 P18 C75 99.8(14)
C70 P18 C72 102.6(13)
C75 P18 C72 104.7(14)
C70 P18 C19 128.2(10)
C75 P18 C19 93.6(11)
C72 P18 C19 121.9(10)
C70 P18 Re2 120.3(10)
C75 P18 Re2 116.5(10)
C72 P18 Re2 111.0(9)
C19 P18 Re2 22.8(4)
C136 P19 C104 109.5(15)
C136 P19 C48 103.3(14)
C104 P19 C48 98.2(12)
C136 P19 Re3 108.2(11)
C104 P19 Re3 115.1(9)
C48 P19 Re3 121.5(9)
C28 P20 C62 105.6(12)
C28 P20 C113 98.4(13)
C62 P20 C113 106.0(13)
C28 P20 Re2 117.9(9)
C62 P20 Re2 111.9(9)
C113 P20 Re2 115.5(10)
N145 C2 Re3 171(3)
N46 C3 Re1 178.7(19)
N88 C5 Re1 173(2)
Re2 C19 P18 87.8(10)
N70 C20 Re4 171(2)
N85 C25 Re2 178(2)
N84 C32 Re3 172(2)
N102 C34 Re3 177(2)
C50 N44 Mn5 175(2)
C3 N46 Mn5 164.5(18)
N44 C50 Re4 175(2)
C20 N70 Mn8 163(2)
N21 C81 Re2 178(2)
C32 N84 Mn7 160(2)
C25 N85 Mn8 170.9(19)
C206 C86 C181 114(2)
C206 C86 P17 118.2(18)
C181 C86 P17 127.6(18)
C5 N88 Mn8 173(2)
C120 C90 C127 123(3)
C120 C90 P14 127(2)
C127 C90 P14 110(2)
C24 C96 C115 110(2)
C24 C96 C160 111(2)
C115 C96 C160 114(2)
C24 C96 C154 104.3(18)
C115 C96 C154 108.8(19)
C160 C96 C154 108(2)
C31 C100 C49 122(3)
C31 C100 P14 122(2)
C49 C100 P14 116(2)
C34 N102 Mn5 169(2)
C96 C115 P9 118.2(17)
C41 C118 C165 117(2)
C181 C132 C84 123(3)
C161 C143 C165 115(2)
C161 C143 P10 122.2(19)
C165 C143 P10 123.0(18)
C2 N145 Mn6 165(3)
C96 C160 P17 118.2(19)
C209 C161 C143 126(2)
C143 C165 C118 122(2)
C132 C181 C86 123(3)
C52 C206 C86 126(2)
C161 C209 C41 117(2)
C122 C4 C98 104.8(15)
C122 C4 C67 107.0(15)
C98 C4 C67 102.1(14)
C122 C4 Re4 110.3(11)
C98 C4 Re4 117.2(11)
C67 C4 Re4 114.5(11)
C40 C15 C49 123(3)
C53 C16 C103 116(2)
C53 C16 P10 126.6(19)
C103 C16 P10 117.4(19)
C40 C17 C31 117(3)
C46 C1 C36 117(2)
C46 C1 P11 119.8(19)
C36 C1 P11 122.9(19)
C81 N21 Mn7 163.3(18)
C64 C23 C6 122(3)
C114 C6 C23 116(3)
C73 C26 C75 120(3)
C112 C27 C111 114(3)
C112 C27 P9 124(2)
C111 C27 P9 120(2)
C63 C28 C13 119(3)
C63 C28 P20 129(2)
C13 C28 P20 111.8(19)
C88 C7 C71 126(3)
C56 C30 C9 114(2)
C100 C31 C17 122(3)
C37 C8 C44 122(2)
C61 C33 C106 119(2)
C61 C33 P12 118(2)
C106 C33 P12 123.0(19)
C85 C9 C30 123(3)
C85 C9 P15 123(2)
C30 C9 P15 113.2(19)
C11 C36 C1 120(3)
C8 C37 C80 117(2)
C15 C40 C17 121(3)
C8 C44 C18 120(2)
C8 C44 P17 121.2(19)
C18 C44 P17 119.1(19)
C54 C45 C79 117(3)
C54 C45 P12 124(2)
C79 C45 P12 119(2)
C101 C46 C1 121(2)
C98 C47 C88 121(3)
C100 C49 C15 115(2)
C73 C51 C130 123(3)
C206 C52 C84 117(3)
C89 C53 C16 120(3)
C45 C54 C133 120(3)
C92 C55 C64 121(3)
C10 C56 C30 124(3)
C89 C58 C108 117(3)
C77 C59 C125 114(3)
C77 C59 P9 128(2)
C125 C59 P9 118(2)
C131 C60 P11 117(2)
C33 C61 C69 122(3)
C121 C62 P20 114.4(19)
C28 C63 C105 126(3)
C23 C64 C55 118(3)
C23 C64 P11 116(2)
C55 C64 P11 127(2)
C123 C66 C93 124(3)
C12 C69 C61 118(3)
C153 C71 C7 114(3)
C121 C72 P18 112(2)
C26 C73 C51 121(3)
C111 C74 C140 123(4)
C87 C75 C26 114(3)
C87 C75 P18 125(2)
C26 C75 P18 120(2)
C129 C76 C83 113(3)
C129 C76 P13 125(2)
C83 C76 P13 119(2)
C59 C77 C167 121(3)
C117 C80 C37 122(3)
C91 C10 C56 118(3)
C131 C82 P14 120(2)
C142 C83 C76 119(3)
C132 C84 C52 116(3)
C9 C85 C91 121(3)
C130 C87 C75 128(3)
C7 C88 C47 118(3)
C58 C89 C53 125(3)
C10 C91 C85 120(3)
C55 C92 C114 124(3)
C66 C93 C126 120(3)
C66 C93 P13 118(2)
C126 C93 P13 122(2)
C153 C98 C47 118(3)
C153 C98 C4 125(2)
C47 C98 C4 118(2)
C139 C99 C127 116(3)
C36 C11 C102 123(3)
C46 C101 C102 124(3)
C101 C102 C11 115(3)
C108 C103 C16 122(3)
C63 C105 C137 117(3)
C109 C106 C33 121(2)
C103 C108 C58 120(3)
C12 C109 C106 116(3)
C74 C111 C27 121(4)
C27 C112 C144 122(3)
C6 C114 C92 117(3)
C142 C116 C178 117(3)
C80 C117 C18 121(3)
C69 C12 C109 125(3)
C90 C120 C149 127(3)
C141 C121 C159 109(3)
C141 C121 C72 118(3)
C159 C121 C72 101(2)
C141 C121 C62 115(3)
C159 C121 C62 105(3)
C72 C121 C62 107(2)
C131 C122 C4 122(2)
C66 C123 C192 133(4)
C147 C125 C59 126(3)
C93 C126 C163 118(3)
C90 C127 C99 119(3)
C87 C130 C51 114(3)
C60 C131 C65 106(3)
C60 C131 C122 111(2)
C65 C131 C122 111(3)
C60 C131 C82 108(2)
C65 C131 C82 112(3)
C122 C131 C82 108(2)
C28 C13 C146 110(3)
C135 C133 C54 121(3)
C133 C135 C68 116(4)
C146 C137 C105 117(3)
C99 C139 C149 124(3)
C144 C140 C74 121(3)
C121 C141 P13 114(2)
C116 C142 C83 122(4)
C167 C14 C147 120(4)
C140 C144 C112 118(3)
C137 C146 C13 130(3)
C125 C147 C14 116(4)
C120 C149 C139 110(3)
C138 N11 Mn5 174(3)
C190 N12 Mn7 171(7)
C162 N14 Mn8 169(3)
C96 C24 P10 116.5(16)
C118 C41 C209 123(2)
C44 C18 C117 118(2)
C35 C42 C150 122(3)
C145 C22 C113 124(3)
C134 C67 C152 128(3)
C134 C67 C4 119(3)
C152 C67 C4 112(2)
C57 C70 C169 111(3)
C57 C70 P18 121(2)
C169 C70 P18 127(2)
C107 C94 P15 118(2)
C150 C97 C148 118(3)
C172 C104 C156 117(3)
C172 C104 P19 120(2)
C156 C104 P19 122(3)
C124 C107 C110 113(3)
C124 C107 C136 111(3)
C110 C107 C136 111(3)
C124 C107 C94 107(3)
C110 C107 C94 106(3)
C136 C107 C94 108(3)
C107 C110 P12 120(2)
C119 C35 C42 120(3)
C174 C113 C22 120(3)
C174 C113 P20 123(3)
C22 C113 P20 117(2)
C35 C119 C148 123(3)
C174 C38 C164 129(4)
C48 C39 C158 128(3)
C176 C43 C172 129(4)
C178 C129 C76 124(4)
C67 C134 C157 118(4)
C177 C48 C39 118(3)
C177 C48 P19 119(2)
C39 C48 P19 123(2)
C107 C136 P19 122(2)
N11 C138 N116 168(4)
C22 C145 C164 122(3)
C119 C148 C97 115(3)
C70 C57 C166 119(4)
C42 C150 C97 121(3)
C42 C150 P15 117(2)
C97 C150 P15 121(2)
C166 C151 C173 118(4)
C155 C152 C67 113(3)
C98 C153 C71 123(3)
C152 C155 C171 114(3)
C78 C156 C104 110(4)
C171 C157 C134 121(4)
C79 C68 C135 124(5)
C175 C158 C39 114(4)
N14 C162 N75 158(4)
C126 C163 C192 133(4)
C162 N75 C168 117(4)
C145 C164 C38 108(3)
C151 C166 C57 122(4)
C176 C78 C156 134(5)
C68 C79 C45 120(4)
C14 C167 C77 122(3)
N52 C168 N75 170(5)
C173 C169 C70 125(4)
N41 C170 N116 172(5)
C157 C171 C155 125(4)
C104 C172 C43 122(3)
C169 C173 C151 124(4)
C38 C174 C113 117(4)
C158 C175 C179 121(4)
C43 C176 C78 106(5)
C48 C177 C179 120(4)
C129 C178 C116 123(4)
C170 N116 C138 119(4)
C175 C179 C177 119(4)
C128 N18 Mn6 164(4)
N18 C128 N87 144(5)
C182 N87 C128 79(6)
Cl17 C183 Cl16 108(2)
Cl77 C184 Cl12 99(6)
C163 C192 C123 90(4)
N12 C190 N65 169(10)
N87 C182 N93 99(8)

loop_
_geom_bond_atom_site_label_1
_geom_bond_atom_site_label_2
_geom_bond_distance
_geom_bond_site_symmetry_2
Re1 C29 0.944(17) .
Re1 C3 2.05(2) .
Re1 C5 2.09(2) .
Re1 P17 2.419(6) .
Re1 P10 2.420(6) .
Re1 P9 2.428(6) .
Re2 C19 0.943(17) .
Re2 C81 2.02(2) .
Re2 C25 2.07(2) .
Re2 P20 2.415(6) .
Re2 P18 2.427(7) .
Re2 P13 2.430(7) .
Re3 C32 2.09(2) .
Re3 C34 2.11(2) .
Re3 C2 2.22(3) .
Re3 P12 2.420(6) .
Re3 P15 2.421(7) .
Re3 P19 2.423(8) .
Re4 C21 1.064(18) .
Re4 C20 2.11(2) .
Re4 C50 2.14(2) .
Re4 P11 2.416(6) .
Re4 C4 2.418(14) .
Re4 P14 2.424(7) .
Mn5 N102 2.04(2) .
Mn5 N44 2.05(2) .
Mn5 N11 2.06(2) .
Mn5 N46 2.060(19) .
Mn6 N18 2.00(3) .
Mn6 N145 2.03(2) .
Mn6 N58 2.11(2) .
Mn6 N108 2.20(2) .
Mn7 N84 2.02(2) .
Mn7 N21 2.02(2) .
Mn7 N12 2.06(3) .
Mn7 N47 2.07(2) .
Mn8 N70 2.01(2) .
Mn8 N85 2.05(2) .
Mn8 N88 2.06(2) .
Mn8 N14 2.08(3) .
P9 C59 1.77(3) .
P9 C27 1.82(3) .
P9 C115 1.87(2) .
P10 C143 1.78(2) .
P10 C16 1.82(2) .
P10 C24 1.89(2) .
P11 C1 1.83(3) .
P11 C64 1.86(3) .
P11 C60 1.87(3) .
P12 C33 1.84(3) .
P12 C110 1.84(3) .
P12 C45 1.84(3) .
P13 C93 1.80(3) .
P13 C76 1.84(3) .
P13 C141 1.89(3) .
P14 C82 1.72(3) .
P14 C100 1.85(3) .
P14 C90 1.90(3) .
P15 C150 1.84(3) .
P15 C94 1.87(3) .
P15 C9 1.89(3) .
P17 C44 1.80(2) .
P17 C86 1.83(2) .
P17 C160 1.83(3) .
P18 C70 1.76(3) .
P18 C75 1.79(3) .
P18 C72 1.83(3) .
P18 C19 2.273(16) .
P19 C136 1.82(3) .
P19 C104 1.86(3) .
P19 C48 1.86(3) .
P20 C28 1.82(3) .
P20 C62 1.84(3) .
P20 C113 1.87(3) .
C2 N145 1.00(3) .
C3 N46 1.14(3) .
C5 N88 1.12(3) .
C20 N70 1.13(3) .
C25 N85 1.12(3) .
C32 N84 1.16(3) .
C34 N102 1.10(3) .
N44 C50 1.08(3) .
C81 N21 1.20(3) .
C86 C206 1.37(3) .
C86 C181 1.43(3) .
C90 C120 1.26(3) .
C90 C127 1.32(4) .
C96 C24 1.53(3) .
C96 C115 1.54(3) .
C96 C160 1.54(3) .
C96 C154 1.56(3) .
C100 C31 1.37(3) .
C100 C49 1.39(4) .
C118 C41 1.35(3) .
C118 C165 1.42(3) .
C132 C181 1.30(4) .
C132 C84 1.40(4) .
C143 C161 1.37(3) .
C143 C165 1.42(3) .
C161 C209 1.33(3) .
C206 C52 1.37(3) .
C209 C41 1.39(3) .
C4 C122 1.76(3) .
C4 C98 1.78(3) .
C4 C67 1.89(3) .
C15 C40 1.35(3) .
C15 C49 1.44(4) .
C16 C53 1.41(3) .
C16 C103 1.43(4) .
C17 C40 1.39(4) .
C17 C31 1.41(4) .
C1 C46 1.42(3) .
C1 C36 1.46(3) .
C23 C64 1.33(3) .
C23 C6 1.41(3) .
C6 C114 1.39(4) .
C26 C73 1.33(4) .
C26 C75 1.42(4) .
C27 C112 1.34(4) .
C27 C111 1.49(5) .
C28 C63 1.31(3) .
C28 C13 1.45(4) .
C7 C88 1.27(4) .
C7 C71 1.48(4) .
C30 C56 1.42(4) .
C30 C9 1.46(4) .
C8 C37 1.35(3) .
C8 C44 1.39(3) .
C33 C61 1.35(3) .
C33 C106 1.41(4) .
C9 C85 1.31(3) .
C36 C11 1.32(3) .
C37 C80 1.46(3) .
C44 C18 1.39(3) .
C45 C54 1.36(4) .
C45 C79 1.39(4) .
C46 C101 1.35(3) .
C47 C98 1.42(4) .
C47 C88 1.48(4) .
C51 C73 1.35(4) .
C51 C130 1.39(4) .
C52 C84 1.49(4) .
C53 C89 1.36(4) .
C54 C133 1.39(4) .
C55 C92 1.24(3) .
C55 C64 1.39(4) .
C56 C10 1.39(4) .
C58 C89 1.35(4) .
C58 C108 1.42(4) .
C59 C77 1.40(4) .
C59 C125 1.40(4) .
C60 C131 1.49(4) .
C61 C69 1.36(3) .
C62 C121 1.64(4) .
C63 C105 1.33(4) .
C66 C123 1.33(4) .
C66 C93 1.36(4) .
C69 C12 1.36(3) .
C71 C153 1.45(4) .
C72 C121 1.61(4) .
C74 C111 1.22(4) .
C74 C140 1.35(4) .
C75 C87 1.40(4) .
C76 C129 1.36(4) .
C76 C83 1.46(4) .
C77 C167 1.42(4) .
C80 C117 1.30(3) .
C10 C91 1.37(4) .
C82 C131 1.70(4) .
C83 C142 1.38(4) .
C85 C91 1.44(4) .
C87 C130 1.32(4) .
C92 C114 1.40(4) .
C93 C126 1.40(4) .
C98 C153 1.40(4) .
C99 C139 1.37(4) .
C99 C127 1.49(4) .
C11 C102 1.46(4) .
C101 C102 1.40(4) .
C103 C108 1.38(4) .
C105 C137 1.45(4) .
C106 C109 1.39(4) .
C109 C12 1.36(3) .
C112 C144 1.39(4) .
C116 C142 1.35(4) .
C116 C178 1.35(4) .
C117 C18 1.42(3) .
C120 C149 1.430(18) .
C121 C141 1.47(4) .
C121 C159 1.60(4) .
C122 C131 1.54(4) .
C123 C192 1.73(7) .
C125 C147 1.36(4) .
C126 C163 1.42(5) .
C131 C65 1.53(4) .
C13 C146 1.45(4) .
C133 C135 1.33(4) .
C135 C68 1.36(5) .
C137 C146 1.22(4) .
C139 C149 1.473(18) .
C140 C144 1.33(4) .
C14 C167 1.30(4) .
C14 C147 1.45(5) .
N11 C138 1.08(4) .
N12 C190 0.85(9) .
N14 C162 1.12(4) .
C42 C35 1.34(4) .
C42 C150 1.37(4) .
C22 C145 1.33(4) .
C22 C113 1.35(4) .
C67 C134 1.30(5) .
C67 C152 1.51(5) .
C70 C57 1.40(4) .
C70 C169 1.46(4) .
C94 C107 1.62(4) .
C97 C150 1.37(4) .
C97 C148 1.52(4) .
C104 C172 1.31(4) .
C104 C156 1.46(5) .
C107 C124 1.49(4) .
C107 C110 1.51(4) .
C107 C136 1.57(5) .
C35 C119 1.34(4) .
C113 C174 1.35(4) .
C119 C148 1.42(4) .
C38 C174 1.31(4) .
C38 C164 1.450(19) .
C39 C48 1.32(4) .
C39 C158 1.41(4) .
N41 C170 1.18(5) .
C43 C176 1.30(5) .
C43 C172 1.38(4) .
C129 C178 1.28(4) .
C134 C157 1.37(5) .
C48 C177 1.28(4) .
C138 N116 1.36(5) .
N52 C168 1.18(5) .
C145 C164 1.432(18) .
C57 C166 1.48(5) .
C151 C166 1.27(5) .
C151 C173 1.37(5) .
C152 C155 1.48(5) .
C155 C171 1.50(5) .
C156 C78 1.42(5) .
C157 C171 1.34(4) .
C68 C79 1.32(5) .
C158 C175 1.35(4) .
C162 N75 1.24(5) .
C163 C192 1.71(7) .
N75 C168 1.35(5) .
C78 C176 1.33(5) .
C169 C173 1.25(5) .
C170 N116 1.34(5) .
C175 C179 1.38(5) .
C177 C179 1.44(5) .
N18 C128 1.02(5) .
C128 N87 1.95(9) .
N87 C182 1.19(9) .
Cl16 C183 2.17(4) .
Cl17 C183 1.83(5) .
Cl19 C187 2.26(12) .
Cl77 C184 1.98(10) .
C184 Cl12 2.07(12) .
Cl1 C189 0.64(15) 4_575
C189 Cl1 0.64(15) 4_676
N134 C186 1.11(6) .
C190 N65 1.37(9) .
Cl90 Cl11 1.32(18) .
N93 C182 1.48(10) .

loop_
_platon_squeeze_void_nr
_platon_squeeze_void_average_x
_platon_squeeze_void_average_y
_platon_squeeze_void_average_z
_platon_squeeze_void_volume
_platon_squeeze_void_count_electrons
1 0.921 0.174 0.118 287.5 48.3
2 0.079 -0.174 0.882 287.8 41.5
3 0.955 0.092 0.315 7.2 -0.2
4 0.009 0.092 0.376 7.4 -0.3
5 0.932 0.092 0.435 7.4 1.0
6 0.509 0.188 0.254 51.7 -10.5
7 0.421 0.326 0.618 287.5 46.8
8 0.649 0.170 0.664 11.6 4.9
9 0.009 0.312 0.754 51.7 -11.1
10 0.149 0.330 0.164 11.7 3.7
11 0.455 0.408 0.815 7.2 -0.3
12 0.509 0.408 0.876 7.4 -0.5
13 0.432 0.408 0.935 7.4 -0.3
14 0.579 0.674 0.382 287.8 41.4
15 0.568 0.592 0.065 7.4 0.5
16 0.492 0.592 0.125 7.2 -0.9
17 0.547 0.592 0.186 7.3 -0.7
18 -0.009 0.688 0.246 51.7 -10.7
19 0.851 0.670 0.836 11.4 2.8
20 0.491 0.812 0.746 51.7 -11.4
21 0.351 0.830 0.336 11.4 2.2
22 0.068 0.908 0.565 7.4 -0.5
23 0.992 0.908 0.625 7.2 -1.2
24 0.047 0.908 0.686 7.3 -1.3
